data_2231926
loop_
_publ_author_name
'Zhang, Yan-Lin'

_publ_section_title
;
 Poly[[diaquabis(2,2'-bipyridine-\k^2^<i>N</i>,<i>N</i>')(\m~3~-5-hydroxyisophthalato-\k^5^<i>O</i>^1^,<i>O</i>^1'^:<i>O</i>^3^,<i>O</i>^3'^:<i>O</i>^3'^)(\m~3~-5-hydroxyisophthalato-\k^4^<i>O</i>^1^,<i>O</i>^1'^:<i>O</i>^3^:<i>O</i>^3'^)(\m~2~-5-hydroxyisophthalato-\k^3^<i>O</i>^1^,<i>O</i>^1'^:<i>O</i>^3^)didysprosium(III)]
 dihydrate]
;
_journal_coeditor_code HY2467
_journal_issue 10
_journal_name_full 'Acta Crystallographica Section E'
_journal_page_first m1473
_journal_page_last m1474
_journal_paper_doi 10.1107/S1600536811039080
_journal_volume 67
_journal_year 2011
_chemical_formula_iupac '[Dy2 (C8 H4 O5)3 (C10 H8 N2)2 (H2 O)2] , 2H2 O'
_chemical_formula_moiety 'C44 H32 Dy2 N4 O17, 2(H2 O)'
_chemical_formula_sum 'C44 H36 Dy2 N4 O19'
_chemical_formula_weight 1249.77
_chemical_name_systematic
;
Poly[[diaquabis(2,2'-bipyridine-\k^2^<i>N</i>,<i>N</i>')(\m~3~-5-
hydroxyisophthalato-
\k^5^<i>O</i>^1^,<i>O</i>^1'^:<i>O</i>^3^,<i>O</i>^3'^:<i>O</i>^3'^)(\m~3~-
5-hydroxyisophthalato-
\k^4^<i>O</i>^1^,<i>O</i>^1'^:<i>O</i>^3^:<i>O</i>^3'^)(\m~2~-5-
hydroxyisophthalato-\k^3^<i>O</i>^1^,<i>O</i>^1'^:<i>O</i>^3^)didysprosium(III)]
dihydrate]
;
_space_group_IT_number 2
_symmetry_cell_setting triclinic
_symmetry_space_group_name_Hall '-P 1'
_symmetry_space_group_name_H-M 'P -1'
_atom_sites_solution_hydrogens geom
_atom_sites_solution_primary direct
_atom_sites_solution_secondary difmap
_audit_creation_method SHELXL-97
_cell_angle_alpha 91.3100(10)
_cell_angle_beta 103.1870(10)
_cell_angle_gamma 106.5050(10)
_cell_formula_units_Z 2
_cell_length_a 11.3736(5)
_cell_length_b 12.0349(6)
_cell_length_c 17.8360(8)
_cell_measurement_reflns_used 7036
_cell_measurement_temperature 298(2)
_cell_measurement_theta_max 25.2
_cell_measurement_theta_min 2.34
_cell_volume 2269.00(18)
_computing_cell_refinement 'SAINT (Bruker, 2007)'
_computing_data_collection 'APEX2 (Bruker, 2007)'
_computing_data_reduction 'SAINT (Bruker, 2007)'
_computing_molecular_graphics 'DIAMOND (Brandenburg, 1999) and SHELXTL (Sheldrick, 2008)'
_computing_publication_material 'SHELXTL (Sheldrick, 2008)'
_computing_structure_refinement 'SHELXL97 (Sheldrick, 2008)'
_computing_structure_solution 'SHELXS97 (Sheldrick, 2008)'
_diffrn_ambient_temperature 298(2)
_diffrn_measured_fraction_theta_full 0.981
_diffrn_measured_fraction_theta_max 0.981
_diffrn_measurement_device_type 'Bruker APEXII CCD'
_diffrn_measurement_method '\f and \w scans'
_diffrn_radiation_monochromator graphite
_diffrn_radiation_source 'fine-focus sealed tube'
_diffrn_radiation_type MoK\a
_diffrn_radiation_wavelength 0.71073
_diffrn_reflns_av_R_equivalents 0.0201
_diffrn_reflns_av_sigmaI/netI 0.0371
_diffrn_reflns_limit_h_max 13
_diffrn_reflns_limit_h_min -11
_diffrn_reflns_limit_k_max 12
_diffrn_reflns_limit_k_min -14
_diffrn_reflns_limit_l_max 14
_diffrn_reflns_limit_l_min -21
_diffrn_reflns_number 11732
_diffrn_reflns_theta_full 25.20
_diffrn_reflns_theta_max 25.20
_diffrn_reflns_theta_min 1.77
_exptl_absorpt_coefficient_mu 3.352
_exptl_absorpt_correction_T_max 0.5396
_exptl_absorpt_correction_T_min 0.4879
_exptl_absorpt_correction_type multi-scan
_exptl_absorpt_process_details '(SADABS; Bruker, 2001)'
_exptl_crystal_colour colourless
_exptl_crystal_density_diffrn 1.829
_exptl_crystal_density_method 'not measured'
_exptl_crystal_description block
_exptl_crystal_F_000 1224
_exptl_crystal_size_max 0.25
_exptl_crystal_size_mid 0.24
_exptl_crystal_size_min 0.21
_refine_diff_density_max 2.647
_refine_diff_density_min -1.248
_refine_ls_extinction_method none
_refine_ls_goodness_of_fit_ref 1.062
_refine_ls_hydrogen_treatment constr
_refine_ls_matrix_type full
_refine_ls_number_parameters 624
_refine_ls_number_reflns 8024
_refine_ls_number_restraints 252
_refine_ls_restrained_S_all 1.075
_refine_ls_R_factor_all 0.0398
_refine_ls_R_factor_gt 0.0347
_refine_ls_shift/su_max 0.001
_refine_ls_shift/su_mean 0.000
_refine_ls_structure_factor_coef Fsqd
_refine_ls_weighting_details 'calc w=1/[\s^2^(Fo^2^)+(0.0438P)^2^+9.6294P] where P=(Fo^2^+2Fc^2^)/3'
_refine_ls_weighting_scheme calc
_refine_ls_wR_factor_gt 0.0910
_refine_ls_wR_factor_ref 0.0944
_reflns_number_gt 7052
_reflns_number_total 8024
_reflns_threshold_expression >2\s(I)
_cod_data_source_file hy2467.cif
_cod_data_source_block I
_cod_database_code 2231926
_cod_database_fobs_code 2231926

loop_
_symmetry_equiv_pos_as_xyz
'x, y, z'
'-x, -y, -z'

loop_
_atom_site_type_symbol
_atom_site_label
_atom_site_fract_x
_atom_site_fract_y
_atom_site_fract_z
_atom_site_U_iso_or_equiv
_atom_site_adp_type
_atom_site_calc_flag
_atom_site_refinement_flags
_atom_site_occupancy
_atom_site_symmetry_multiplicity
C C1 0.4251(5) 0.8899(5) 0.7503(3) 0.0251(8) Uani d U 1 1
C C2 0.3246(5) 0.8628(5) 0.6840(3) 0.0239(8) Uani d U 1 1
H H2 0.3093 0.7969 0.6508 0.029 Uiso calc R 1 1
C C3 0.2482(5) 0.9350(5) 0.6685(3) 0.0244(8) Uani d U 1 1
C C4 0.2704(5) 1.0328(5) 0.7175(3) 0.0293(9) Uani d U 1 1
H H4 0.2188 1.0809 0.7064 0.035 Uiso calc R 1 1
C C5 0.3692(6) 1.0599(6) 0.7831(4) 0.0322(9) Uani d U 1 1
C C6 0.4462(6) 0.9871(5) 0.7995(4) 0.0302(9) Uani d U 1 1
H H6 0.5120 1.0043 0.8440 0.036 Uiso calc R 1 1
C C7 0.5145(5) 0.8182(5) 0.7643(3) 0.0238(10) Uani d U 1 1
C C8 0.1446(5) 0.9091(5) 0.5952(3) 0.0234(9) Uani d U 1 1
C C9 0.0136(5) 0.8915(5) 0.1828(3) 0.0245(8) Uani d U 1 1
C C10 0.1249(5) 0.9454(5) 0.1611(3) 0.0249(8) Uani d U 1 1
H H10 0.1973 0.9860 0.1983 0.030 Uiso calc R 1 1
C C11 0.1270(5) 0.9381(5) 0.0836(3) 0.0249(8) Uani d U 1 1
C C12 0.0188(5) 0.8775(5) 0.0280(3) 0.0249(8) Uani d U 1 1
H H12 0.0204 0.8723 -0.0238 0.030 Uiso calc R 1 1
C C13 -0.0921(5) 0.8246(5) 0.0506(3) 0.0259(8) Uani d U 1 1
C C14 -0.0937(5) 0.8305(5) 0.1277(3) 0.0258(8) Uani d U 1 1
H H14 -0.1673 0.7932 0.1425 0.031 Uiso calc R 1 1
C C15 0.0150(5) 0.9011(5) 0.2669(3) 0.0241(10) Uani d U 1 1
C C16 -0.2103(5) 0.7609(5) -0.0104(3) 0.0274(10) Uani d U 1 1
C C17 0.5160(5) 0.4159(5) 0.6023(3) 0.0211(7) Uani d U 1 1
C C18 0.3978(5) 0.3324(5) 0.5900(3) 0.0212(8) Uani d U 1 1
H H18 0.3485 0.3307 0.6253 0.025 Uiso calc R 1 1
C C19 0.3540(5) 0.2526(5) 0.5257(3) 0.0201(7) Uani d U 1 1
C C20 0.4278(5) 0.2559(5) 0.4717(3) 0.0216(8) Uani d U 1 1
H H20 0.4007 0.1998 0.4297 0.026 Uiso calc R 1 1
C C21 0.5417(5) 0.3438(5) 0.4819(3) 0.0222(8) Uani d U 1 1
C C22 0.5862(5) 0.4218(5) 0.5472(3) 0.0229(8) Uani d U 1 1
H H22 0.6638 0.4788 0.5544 0.028 Uiso calc R 1 1
C C23 0.2276(5) 0.1624(5) 0.5137(3) 0.0203(9) Uani d U 1 1
C C24 0.5688(5) 0.4978(5) 0.6744(3) 0.0220(9) Uani d U 1 1
C C25 1.0000(8) 0.7669(10) 0.8074(5) 0.0683(16) Uani d U 1 1
H H25 0.9747 0.8291 0.7869 0.082 Uiso calc R 1 1
C C26 1.1267(8) 0.7756(10) 0.8224(6) 0.0719(14) Uani d U 1 1
H H26 1.1856 0.8417 0.8129 0.086 Uiso calc R 1 1
C C27 1.1621(9) 0.6827(10) 0.8517(6) 0.0729(13) Uani d U 1 1
H H27 1.2463 0.6840 0.8608 0.087 Uiso calc R 1 1
C C28 1.0729(8) 0.5862(9) 0.8679(5) 0.0685(13) Uani d U 1 1
H H28 1.0970 0.5233 0.8883 0.082 Uiso calc R 1 1
C C29 0.9474(8) 0.5858(8) 0.8531(5) 0.0610(12) Uani d U 1 1
C C30 0.8518(8) 0.4909(8) 0.8756(5) 0.0602(12) Uani d U 1 1
C C31 0.8801(9) 0.3964(8) 0.9129(5) 0.0648(12) Uani d U 1 1
H H31 0.9610 0.3886 0.9213 0.078 Uiso calc R 1 1
C C32 0.7869(9) 0.3161(8) 0.9366(6) 0.0685(13) Uani d U 1 1
H H32 0.8057 0.2552 0.9631 0.082 Uiso calc R 1 1
C C33 0.6694(9) 0.3243(8) 0.9220(5) 0.0684(14) Uani d U 1 1
H H33 0.6055 0.2697 0.9375 0.082 Uiso calc R 1 1
C C34 0.6460(9) 0.4171(8) 0.8831(5) 0.0661(16) Uani d U 1 1
H H34 0.5638 0.4221 0.8719 0.079 Uiso calc R 1 1
C C35 0.3302(6) 0.9129(6) 0.3933(4) 0.0425(12) Uani d U 1 1
H H35 0.3510 0.9844 0.4219 0.051 Uiso calc R 1 1
C C36 0.4133(7) 0.8951(6) 0.3514(4) 0.0439(11) Uani d U 1 1
H H36 0.4897 0.9515 0.3535 0.053 Uiso calc R 1 1
C C37 0.3786(7) 0.7913(6) 0.3068(4) 0.0416(10) Uani d U 1 1
H H37 0.4285 0.7779 0.2750 0.050 Uiso calc R 1 1
C C38 0.2695(6) 0.7073(6) 0.3096(4) 0.0380(10) Uani d U 1 1
H H38 0.2461 0.6358 0.2807 0.046 Uiso calc R 1 1
C C39 0.1949(6) 0.7292(5) 0.3553(4) 0.0339(9) Uani d U 1 1
C C40 0.0846(6) 0.6358(6) 0.3694(4) 0.0356(9) Uani d U 1 1
C C41 0.0697(7) 0.5191(6) 0.3519(4) 0.0409(10) Uani d U 1 1
H H41 0.1247 0.4972 0.3274 0.049 Uiso calc R 1 1
C C42 -0.0277(7) 0.4353(6) 0.3710(5) 0.0464(11) Uani d U 1 1
H H42 -0.0391 0.3565 0.3601 0.056 Uiso calc R 1 1
C C43 -0.1078(7) 0.4720(6) 0.4069(5) 0.0460(11) Uani d U 1 1
H H43 -0.1743 0.4182 0.4206 0.055 Uiso calc R 1 1
C C44 -0.0871(6) 0.5902(6) 0.4219(4) 0.0422(12) Uani d U 1 1
H H44 -0.1419 0.6141 0.4457 0.051 Uiso calc R 1 1
Dy Dy1 0.04319(2) 0.89445(2) 0.429009(13) 0.01643(8) Uani d . 1 1
Dy Dy2 0.67367(2) 0.67220(2) 0.800601(14) 0.01969(8) Uani d . 1 1
N N1 0.9105(5) 0.6742(5) 0.8207(3) 0.0390(13) Uani d . 1 1
N N2 0.7338(6) 0.4996(5) 0.8606(3) 0.0407(13) Uani d . 1 1
N N3 0.0070(4) 0.6719(4) 0.4043(3) 0.0238(10) Uani d . 1 1
N N4 0.2227(5) 0.8338(4) 0.3947(3) 0.0298(11) Uani d . 1 1
O O1 0.4947(4) 0.7273(4) 0.7207(2) 0.0282(9) Uani d . 1 1
O O2 0.6118(4) 0.8495(3) 0.8205(2) 0.0267(9) Uani d . 1 1
O O3 0.0652(4) 0.9668(4) 0.5843(3) 0.0312(10) Uani d . 1 1
O O4 0.1422(4) 0.8342(4) 0.5450(2) 0.0324(10) Uani d . 1 1
O O5 0.3955(6) 1.1574(5) 0.8318(3) 0.072(2) Uani d . 1 1
H H5 0.3461 1.1943 0.8150 0.108 Uiso calc R 1 1
O O6 -0.0618(4) 0.8244(4) 0.2938(2) 0.0256(9) Uani d . 1 1
O O7 0.0951(4) 0.9848(4) 0.3114(2) 0.0307(9) Uani d . 1 1
O O8 -0.3077(5) 0.7129(6) 0.0117(3) 0.0632(18) Uani d . 1 1
O O9 -0.2044(4) 0.7600(4) -0.0800(2) 0.0281(9) Uani d . 1 1
O O10 0.2343(4) 0.9872(4) 0.0599(2) 0.0352(10) Uani d . 1 1
H H10A 0.2877 1.0299 0.0958 0.053 Uiso calc R 1 1
O O11 0.6748(4) 0.5741(4) 0.6827(2) 0.0324(10) Uani d . 1 1
O O12 0.5103(4) 0.4909(4) 0.7272(2) 0.0283(9) Uani d . 1 1
O O13 0.1492(3) 0.1884(3) 0.5452(2) 0.0263(9) Uani d . 1 1
O O14 0.2080(3) 0.0689(3) 0.4735(2) 0.0247(8) Uani d . 1 1
O O15 0.6135(4) 0.3572(4) 0.4296(2) 0.0368(11) Uani d . 1 1
H H15 0.5706 0.3213 0.3881 0.055 Uiso calc R 1 1
O O1W 0.5317(4) 0.6243(4) 0.8801(2) 0.0377(11) Uani d . 1 1
H H1WA 0.5604 0.6566 0.9261 0.057 Uiso d R 1 1
H H1WB 0.4515 0.6014 0.8712 0.057 Uiso d R 1 1
O O2W 0.7608(4) 0.8059(4) 0.7123(2) 0.0337(10) Uani d . 1 1
H H2WA 0.7579 0.7565 0.6765 0.051 Uiso d R 1 1
H H2WB 0.7932 0.8733 0.6996 0.051 Uiso d R 1 1
O O3W 0.6892(5) 0.5249(5) 0.1047(4) 0.0671(17) Uani d . 1 1
H H3WA 0.7242 0.5719 0.1452 0.101 Uiso d R 1 1
H H3WB 0.6780 0.5651 0.0666 0.101 Uiso d R 1 1
O O4W 0.2982(7) 0.3417(7) 0.7652(4) 0.106(3) Uani d . 1 1
H H4WA 0.2287 0.2884 0.7480 0.160 Uiso d R 1 1
H H4WB 0.3365 0.3533 0.7291 0.160 Uiso d R 1 1

loop_
_atom_site_aniso_label
_atom_site_aniso_U_11
_atom_site_aniso_U_22
_atom_site_aniso_U_33
_atom_site_aniso_U_12
_atom_site_aniso_U_13
_atom_site_aniso_U_23
C1 0.0205(15) 0.0297(16) 0.0218(15) 0.0061(13) 0.0008(13) -0.0021(14)
C2 0.0201(16) 0.0278(17) 0.0217(16) 0.0068(14) 0.0016(14) -0.0009(15)
C3 0.0198(15) 0.0278(16) 0.0231(15) 0.0061(13) 0.0017(13) -0.0006(14)
C4 0.0235(16) 0.0319(17) 0.0287(17) 0.0084(15) -0.0007(15) -0.0053(15)
C5 0.0252(17) 0.0354(18) 0.0304(18) 0.0085(15) -0.0025(15) -0.0083(16)
C6 0.0234(16) 0.0344(18) 0.0274(17) 0.0074(15) -0.0021(15) -0.0064(16)
C7 0.0196(19) 0.029(2) 0.0202(19) 0.0057(17) 0.0013(17) -0.0010(17)
C8 0.0201(19) 0.026(2) 0.021(2) 0.0038(17) 0.0030(17) 0.0034(17)
C9 0.0239(15) 0.0292(16) 0.0168(15) 0.0044(13) 0.0027(13) -0.0021(14)
C10 0.0239(16) 0.0295(17) 0.0171(16) 0.0040(15) 0.0021(14) -0.0030(15)
C11 0.0244(17) 0.0298(17) 0.0176(16) 0.0050(15) 0.0041(14) -0.0023(15)
C12 0.0256(16) 0.0295(17) 0.0171(16) 0.0057(14) 0.0040(14) -0.0024(15)
C13 0.0255(15) 0.0303(16) 0.0179(15) 0.0043(14) 0.0027(13) -0.0020(14)
C14 0.0248(16) 0.0306(17) 0.0177(16) 0.0034(14) 0.0029(14) -0.0013(15)
C15 0.0237(19) 0.028(2) 0.0172(19) 0.0051(17) 0.0024(17) -0.0017(17)
C16 0.025(2) 0.032(2) 0.020(2) 0.0041(17) 0.0021(17) -0.0024(18)
C17 0.0192(14) 0.0225(15) 0.0186(15) 0.0031(13) 0.0032(13) -0.0030(13)
C18 0.0193(15) 0.0234(16) 0.0182(16) 0.0024(14) 0.0046(13) -0.0039(14)
C19 0.0180(14) 0.0230(15) 0.0169(14) 0.0032(13) 0.0033(12) -0.0035(13)
C20 0.0190(15) 0.0245(16) 0.0176(16) 0.0024(14) 0.0029(14) -0.0051(14)
C21 0.0196(16) 0.0256(17) 0.0183(16) 0.0028(14) 0.0040(14) -0.0030(14)
C22 0.0199(16) 0.0253(17) 0.0193(16) 0.0013(14) 0.0036(14) -0.0027(14)
C23 0.0183(18) 0.0230(19) 0.0164(18) 0.0027(16) 0.0027(16) -0.0019(17)
C24 0.0203(19) 0.0223(19) 0.0193(19) 0.0034(16) 0.0011(16) -0.0022(17)
C25 0.043(3) 0.104(4) 0.063(3) 0.024(3) 0.019(3) 0.021(3)
C26 0.047(2) 0.105(3) 0.067(3) 0.024(2) 0.018(2) 0.020(3)
C27 0.050(2) 0.102(3) 0.070(3) 0.028(2) 0.015(2) 0.017(2)
C28 0.052(2) 0.093(3) 0.068(3) 0.034(2) 0.012(2) 0.015(2)
C29 0.052(2) 0.080(3) 0.061(2) 0.038(2) 0.011(2) 0.010(2)
C30 0.058(2) 0.070(3) 0.061(2) 0.039(2) 0.007(2) 0.007(2)
C31 0.066(2) 0.065(3) 0.067(3) 0.035(2) 0.002(2) 0.008(2)
C32 0.073(3) 0.058(3) 0.070(3) 0.027(2) -0.001(2) 0.009(2)
C33 0.074(3) 0.053(3) 0.068(3) 0.020(2) -0.003(2) 0.011(2)
C34 0.073(3) 0.050(3) 0.066(3) 0.019(3) -0.003(3) 0.010(3)
C35 0.037(2) 0.036(2) 0.060(3) 0.008(2) 0.026(2) 0.004(2)
C36 0.039(2) 0.039(2) 0.058(2) 0.0082(18) 0.0248(19) 0.0066(19)
C37 0.039(2) 0.038(2) 0.054(2) 0.0111(17) 0.0248(18) 0.0069(18)
C38 0.0384(19) 0.0341(19) 0.048(2) 0.0124(16) 0.0220(17) 0.0056(17)
C39 0.0349(19) 0.0294(18) 0.044(2) 0.0120(16) 0.0201(17) 0.0049(17)
C40 0.0352(19) 0.0289(18) 0.047(2) 0.0100(16) 0.0192(17) 0.0001(17)
C41 0.0390(19) 0.0305(19) 0.056(2) 0.0086(16) 0.0196(18) -0.0044(18)
C42 0.042(2) 0.0324(19) 0.064(2) 0.0049(17) 0.0189(19) -0.0042(18)
C43 0.039(2) 0.032(2) 0.066(2) 0.0034(18) 0.020(2) -0.001(2)
C44 0.035(2) 0.030(2) 0.064(3) 0.005(2) 0.021(2) -0.001(2)
Dy1 0.01444(13) 0.01919(14) 0.01331(14) 0.00240(10) 0.00243(10) -0.00233(10)
Dy2 0.01911(14) 0.02153(15) 0.01423(14) 0.00364(10) -0.00064(10) -0.00393(10)
N1 0.031(3) 0.056(4) 0.028(3) 0.014(3) 0.003(2) -0.008(3)
N2 0.047(3) 0.036(3) 0.036(3) 0.015(3) -0.002(3) 0.002(3)
N3 0.022(2) 0.021(2) 0.027(3) 0.0041(19) 0.007(2) -0.002(2)
N4 0.025(3) 0.028(3) 0.039(3) 0.007(2) 0.015(2) 0.001(2)
O1 0.028(2) 0.032(2) 0.020(2) 0.0113(18) -0.0043(17) -0.0067(17)
O2 0.021(2) 0.031(2) 0.023(2) 0.0085(17) -0.0051(16) -0.0102(17)
O3 0.023(2) 0.033(2) 0.038(2) 0.0123(18) 0.0013(18) 0.0082(19)
O4 0.038(2) 0.034(2) 0.022(2) 0.016(2) -0.0039(18) -0.0002(18)
O5 0.074(4) 0.069(4) 0.063(4) 0.047(3) -0.032(3) -0.047(3)
O6 0.026(2) 0.033(2) 0.0132(19) 0.0030(17) 0.0032(16) 0.0001(16)
O7 0.035(2) 0.032(2) 0.015(2) -0.0036(18) 0.0041(17) -0.0036(17)
O8 0.033(3) 0.103(5) 0.024(3) -0.023(3) 0.005(2) -0.006(3)
O9 0.028(2) 0.036(2) 0.0140(19) 0.0053(18) -0.0009(16) -0.0052(17)
O10 0.027(2) 0.045(3) 0.027(2) -0.0024(19) 0.0107(19) -0.009(2)
O11 0.028(2) 0.031(2) 0.028(2) -0.0036(18) 0.0046(18) -0.0111(18)
O12 0.030(2) 0.029(2) 0.022(2) 0.0026(17) 0.0078(17) -0.0076(17)
O13 0.0190(19) 0.027(2) 0.030(2) 0.0000(16) 0.0095(17) -0.0094(17)
O14 0.0198(19) 0.023(2) 0.026(2) -0.0008(16) 0.0057(16) -0.0103(17)
O15 0.024(2) 0.054(3) 0.024(2) -0.004(2) 0.0114(18) -0.012(2)
O1W 0.027(2) 0.049(3) 0.025(2) -0.006(2) 0.0046(18) -0.008(2)
O2W 0.042(3) 0.027(2) 0.028(2) 0.0007(19) 0.011(2) 0.0007(18)
O3W 0.062(4) 0.058(4) 0.064(4) -0.007(3) 0.014(3) -0.003(3)
O4W 0.095(5) 0.122(7) 0.056(4) -0.047(5) 0.030(4) -0.019(4)

loop_
_atom_type_symbol
_atom_type_description
_atom_type_scat_dispersion_real
_atom_type_scat_dispersion_imag
_atom_type_scat_source
C C 0.0033 0.0016 'International Tables Vol C Tables 4.2.6.8 and 6.1.1.4'
H H 0.0000 0.0000 'International Tables Vol C Tables 4.2.6.8 and 6.1.1.4'
N N 0.0061 0.0033 'International Tables Vol C Tables 4.2.6.8 and 6.1.1.4'
O O 0.0106 0.0060 'International Tables Vol C Tables 4.2.6.8 and 6.1.1.4'
Dy Dy -0.1892 4.4098 'International Tables Vol C Tables 4.2.6.8 and 6.1.1.4'

loop_
_geom_angle_atom_site_label_1
_geom_angle_atom_site_label_2
_geom_angle_atom_site_label_3
_geom_angle_site_symmetry_1
_geom_angle_site_symmetry_3
_geom_angle
C6 C1 C2 . . 119.8(5)
C6 C1 C7 . . 120.1(5)
C2 C1 C7 . . 120.0(5)
C3 C2 C1 . . 119.5(5)
C3 C2 H2 . . 120.2
C1 C2 H2 . . 120.2
C4 C3 C2 . . 120.5(5)
C4 C3 C8 . . 120.1(5)
C2 C3 C8 . . 119.3(5)
C3 C4 C5 . . 120.4(6)
C3 C4 H4 . . 119.8
C5 C4 H4 . . 119.8
O5 C5 C4 . . 121.8(6)
O5 C5 C6 . . 118.7(5)
C4 C5 C6 . . 119.5(6)
C1 C6 C5 . . 120.3(6)
C1 C6 H6 . . 119.8
C5 C6 H6 . . 119.8
O1 C7 O2 . . 119.7(5)
O1 C7 C1 . . 120.7(5)
O2 C7 C1 . . 119.6(5)
O4 C8 O3 . . 121.5(5)
O4 C8 C3 . . 118.6(5)
O3 C8 C3 . . 119.8(5)
C14 C9 C10 . . 120.3(5)
C14 C9 C15 . . 121.7(5)
C10 C9 C15 . . 118.1(5)
C11 C10 C9 . . 119.6(5)
C11 C10 H10 . . 120.2
C9 C10 H10 . . 120.2
O10 C11 C12 . . 118.2(5)
O10 C11 C10 . . 121.6(5)
C12 C11 C10 . . 120.3(5)
C11 C12 C13 . . 119.5(5)
C11 C12 H12 . . 120.2
C13 C12 H12 . . 120.2
C14 C13 C12 . . 120.2(5)
C14 C13 C16 . . 120.5(5)
C12 C13 C16 . . 119.3(5)
C13 C14 C9 . . 120.2(5)
C13 C14 H14 . . 119.9
C9 C14 H14 . . 119.9
O7 C15 O6 . . 119.7(5)
O7 C15 C9 . . 119.8(5)
O6 C15 C9 . . 120.4(5)
O8 C16 O9 . . 124.3(5)
O8 C16 C13 . . 117.8(5)
O9 C16 C13 . . 118.0(5)
C22 C17 C18 . . 119.5(5)
C22 C17 C24 . . 119.6(5)
C18 C17 C24 . . 120.9(5)
C19 C18 C17 . . 120.2(5)
C19 C18 H18 . . 119.9
C17 C18 H18 . . 119.9
C18 C19 C20 . . 120.1(5)
C18 C19 C23 . . 119.6(5)
C20 C19 C23 . . 120.3(5)
C21 C20 C19 . . 119.3(5)
C21 C20 H20 . . 120.4
C19 C20 H20 . . 120.4
O15 C21 C22 . . 117.2(5)
O15 C21 C20 . . 122.6(5)
C22 C21 C20 . . 120.3(5)
C21 C22 C17 . . 120.5(5)
C21 C22 H22 . . 119.8
C17 C22 H22 . . 119.8
O14 C23 O13 . . 125.5(5)
O14 C23 C19 . . 118.4(5)
O13 C23 C19 . . 116.1(5)
O12 C24 O11 . . 119.8(5)
O12 C24 C17 . . 121.1(5)
O11 C24 C17 . . 119.1(5)
N1 C25 C26 . . 124.2(10)
N1 C25 H25 . . 117.9
C26 C25 H25 . . 117.9
C27 C26 C25 . . 117.1(10)
C27 C26 H26 . . 121.5
C25 C26 H26 . . 121.5
C26 C27 C28 . . 120.5(9)
C26 C27 H27 . . 119.7
C28 C27 H27 . . 119.7
C29 C28 C27 . . 118.7(9)
C29 C28 H28 . . 120.6
C27 C28 H28 . . 120.6
N1 C29 C28 . . 121.2(9)
N1 C29 C30 . . 118.0(7)
C28 C29 C30 . . 120.8(8)
N2 C30 C31 . . 120.4(9)
N2 C30 C29 . . 116.4(7)
C31 C30 C29 . . 123.1(8)
C32 C31 C30 . . 119.2(9)
C32 C31 H31 . . 120.4
C30 C31 H31 . . 120.4
C33 C32 C31 . . 120.7(9)
C33 C32 H32 . . 119.7
C31 C32 H32 . . 119.7
C32 C33 C34 . . 117.7(10)
C32 C33 H33 . . 121.1
C34 C33 H33 . . 121.1
N2 C34 C33 . . 124.2(9)
N2 C34 H34 . . 117.9
C33 C34 H34 . . 117.9
N4 C35 C36 . . 123.6(7)
N4 C35 H35 . . 118.2
C36 C35 H35 . . 118.2
C37 C36 C35 . . 117.5(6)
C37 C36 H36 . . 121.3
C35 C36 H36 . . 121.3
C36 C37 C38 . . 119.3(6)
C36 C37 H37 . . 120.4
C38 C37 H37 . . 120.4
C39 C38 C37 . . 119.8(7)
C39 C38 H38 . . 120.1
C37 C38 H38 . . 120.1
N4 C39 C38 . . 121.5(6)
N4 C39 C40 . . 116.2(5)
C38 C39 C40 . . 122.2(6)
N3 C40 C41 . . 122.5(6)
N3 C40 C39 . . 116.2(5)
C41 C40 C39 . . 121.2(6)
C42 C41 C40 . . 119.5(6)
C42 C41 H41 . . 120.2
C40 C41 H41 . . 120.2
C43 C42 C41 . . 118.2(7)
C43 C42 H42 . . 120.9
C41 C42 H42 . . 120.9
C42 C43 C44 . . 118.8(7)
C42 C43 H43 . . 120.6
C44 C43 H43 . . 120.6
N3 C44 C43 . . 123.6(6)
N3 C44 H44 . . 118.2
C43 C44 H44 . . 118.2
O13 Dy1 O3 2_566 2_576 72.52(14)
O13 Dy1 O4 2_566 . 89.48(15)
O3 Dy1 O4 2_576 . 127.26(15)
O13 Dy1 O14 2_566 1_565 134.77(13)
O3 Dy1 O14 2_576 1_565 77.83(14)
O4 Dy1 O14 . 1_565 82.03(15)
O13 Dy1 O6 2_566 . 86.34(13)
O3 Dy1 O6 2_576 . 87.44(14)
O4 Dy1 O6 . . 141.71(14)
O14 Dy1 O6 1_565 . 125.92(13)
O13 Dy1 O7 2_566 . 129.91(14)
O3 Dy1 O7 2_576 . 77.91(15)
O4 Dy1 O7 . . 140.19(15)
O14 Dy1 O7 1_565 . 73.56(13)
O6 Dy1 O7 . . 52.45(13)
O13 Dy1 N4 2_566 . 139.44(15)
O3 Dy1 N4 2_576 . 145.09(16)
O4 Dy1 N4 . . 76.16(16)
O14 Dy1 N4 1_565 . 81.22(15)
O6 Dy1 N4 . . 82.61(15)
O7 Dy1 N4 . . 69.50(16)
O13 Dy1 N3 2_566 . 76.12(14)
O3 Dy1 N3 2_576 . 141.60(15)
O4 Dy1 N3 . . 73.24(15)
O14 Dy1 N3 1_565 . 140.54(14)
O6 Dy1 N3 . . 68.80(14)
O7 Dy1 N3 . . 107.11(14)
N4 Dy1 N3 . . 63.48(15)
O13 Dy1 O3 2_566 . 73.04(13)
O3 Dy1 O3 2_576 . 78.01(14)
O4 Dy1 O3 . . 49.26(13)
O14 Dy1 O3 1_565 . 67.89(13)
O6 Dy1 O3 . . 157.51(12)
O7 Dy1 O3 . . 137.87(13)
N4 Dy1 O3 . . 118.94(14)
N3 Dy1 O3 . . 113.26(13)
O9 Dy2 O1W 1_656 . 76.99(14)
O9 Dy2 O11 1_656 . 144.48(14)
O1W Dy2 O11 . . 130.31(14)
O9 Dy2 O2W 1_656 . 102.70(15)
O1W Dy2 O2W . . 147.49(16)
O11 Dy2 O2W . . 67.17(14)
O9 Dy2 O1 1_656 . 126.34(14)
O1W Dy2 O1 . . 80.60(15)
O11 Dy2 O1 . . 84.89(14)
O2W Dy2 O1 . . 73.59(14)
O9 Dy2 O2 1_656 . 74.47(14)
O1W Dy2 O2 . . 74.31(15)
O11 Dy2 O2 . . 129.29(14)
O2W Dy2 O2 . . 74.37(14)
O1 Dy2 O2 . . 52.60(12)
O9 Dy2 O12 1_656 . 145.62(14)
O1W Dy2 O12 . . 77.65(14)
O11 Dy2 O12 . . 52.71(13)
O2W Dy2 O12 . . 111.16(13)
O1 Dy2 O12 . . 71.06(14)
O2 Dy2 O12 . . 119.80(13)
O9 Dy2 N2 1_656 . 79.69(17)
O1W Dy2 N2 . . 80.15(18)
O11 Dy2 N2 . . 83.40(17)
O2W Dy2 N2 . . 132.21(18)
O1 Dy2 N2 . . 142.38(17)
O2 Dy2 N2 . . 146.97(16)
O12 Dy2 N2 . . 73.40(16)
O9 Dy2 N1 1_656 . 67.91(15)
O1W Dy2 N1 . . 132.17(17)
O11 Dy2 N1 . . 76.59(15)
O2W Dy2 N1 . . 73.89(17)
O1 Dy2 N1 . . 146.81(16)
O2 Dy2 N1 . . 122.85(16)
O12 Dy2 N1 . . 115.59(16)
N2 Dy2 N1 . . 62.81(19)
C25 N1 C29 . . 118.1(7)
C25 N1 Dy2 . . 122.0(5)
C29 N1 Dy2 . . 119.5(5)
C34 N2 C30 . . 117.7(7)
C34 N2 Dy2 . . 118.8(5)
C30 N2 Dy2 . . 123.3(5)
C44 N3 C40 . . 117.4(5)
C44 N3 Dy1 . . 123.9(4)
C40 N3 Dy1 . . 118.7(4)
C35 N4 C39 . . 118.0(5)
C35 N4 Dy1 . . 120.5(4)
C39 N4 Dy1 . . 118.3(4)
C7 O1 Dy2 . . 93.8(3)
C7 O2 Dy2 . . 93.6(3)
C8 O3 Dy1 . 2_576 168.2(4)
C8 O3 Dy1 . . 81.1(3)
Dy1 O3 Dy1 2_576 . 101.99(14)
C8 O4 Dy1 . . 103.3(3)
C5 O5 H5 . . 109.5
C15 O6 Dy1 . . 94.6(3)
C15 O7 Dy1 . . 92.3(3)
C16 O9 Dy2 . 1_454 139.1(4)
C11 O10 H10A . . 109.5
C24 O11 Dy2 . . 96.7(3)
C24 O12 Dy2 . . 90.5(3)
C23 O13 Dy1 . 2_566 140.5(4)
C23 O14 Dy1 . 1_545 138.4(3)
C21 O15 H15 . . 109.5
Dy2 O1W H1WA . . 115.0
Dy2 O1W H1WB . . 133.5
H1WA O1W H1WB . . 107.7
Dy2 O2W H2WA . . 99.2
Dy2 O2W H2WB . . 153.0
H2WA O2W H2WB . . 107.7
H3WA O3W H3WB . . 107.7
H4WA O4W H4WB . . 107.7

loop_
_geom_bond_atom_site_label_1
_geom_bond_atom_site_label_2
_geom_bond_site_symmetry_2
_geom_bond_distance
C1 C6 . 1.377(8)
C1 C2 . 1.401(8)
C1 C7 . 1.494(8)
C2 C3 . 1.383(8)
C2 H2 . 0.9300
C3 C4 . 1.377(8)
C3 C8 . 1.505(8)
C4 C5 . 1.383(8)
C4 H4 . 0.9300
C5 O5 . 1.362(8)
C5 C6 . 1.397(9)
C6 H6 . 0.9300
C7 O1 . 1.263(7)
C7 O2 . 1.269(7)
C8 O4 . 1.246(7)
C8 O3 . 1.272(7)
C9 C14 . 1.381(8)
C9 C10 . 1.393(8)
C9 C15 . 1.499(7)
C10 C11 . 1.390(8)
C10 H10 . 0.9300
C11 O10 . 1.362(7)
C11 C12 . 1.388(8)
C12 C13 . 1.396(8)
C12 H12 . 0.9300
C13 C14 . 1.380(8)
C13 C16 . 1.511(8)
C14 H14 . 0.9300
C15 O7 . 1.260(7)
C15 O6 . 1.265(7)
C16 O8 . 1.249(7)
C16 O9 . 1.260(7)
C17 C22 . 1.392(7)
C17 C18 . 1.397(7)
C17 C24 . 1.497(8)
C18 C19 . 1.380(7)
C18 H18 . 0.9300
C19 C20 . 1.409(7)
C19 C23 . 1.502(7)
C20 C21 . 1.391(7)
C20 H20 . 0.9300
C21 O15 . 1.359(7)
C21 C22 . 1.380(8)
C22 H22 . 0.9300
C23 O14 . 1.257(6)
C23 O13 . 1.260(6)
C24 O12 . 1.262(7)
C24 O11 . 1.266(7)
C25 N1 . 1.346(11)
C25 C26 . 1.377(12)
C25 H25 . 0.9300
C26 C27 . 1.367(14)
C26 H26 . 0.9300
C27 C28 . 1.394(14)
C27 H27 . 0.9300
C28 C29 . 1.390(11)
C28 H28 . 0.9300
C29 N1 . 1.347(10)
C29 C30 . 1.470(13)
C30 N2 . 1.343(10)
C30 C31 . 1.409(12)
C31 C32 . 1.371(13)
C31 H31 . 0.9300
C32 C33 . 1.334(13)
C32 H32 . 0.9300
C33 C34 . 1.385(12)
C33 H33 . 0.9300
C34 N2 . 1.336(11)
C34 H34 . 0.9300
C35 N4 . 1.325(8)
C35 C36 . 1.389(9)
C35 H35 . 0.9300
C36 C37 . 1.371(10)
C36 H36 . 0.9300
C37 C38 . 1.372(9)
C37 H37 . 0.9300
C38 C39 . 1.372(9)
C38 H38 . 0.9300
C39 N4 . 1.345(8)
C39 C40 . 1.502(9)
C40 N3 . 1.346(7)
C40 C41 . 1.386(9)
C41 C42 . 1.384(10)
C41 H41 . 0.9300
C42 C43 . 1.383(10)
C42 H42 . 0.9300
C43 C44 . 1.384(9)
C43 H43 . 0.9300
C44 N3 . 1.335(8)
C44 H44 . 0.9300
Dy1 O13 2_566 2.287(4)
Dy1 O3 2_576 2.328(4)
Dy1 O4 . 2.355(4)
Dy1 O14 1_565 2.358(4)
Dy1 O6 . 2.444(4)
Dy1 O7 . 2.496(4)
Dy1 N4 . 2.545(5)
Dy1 N3 . 2.603(5)
Dy1 O3 . 2.818(4)
Dy2 O9 1_656 2.300(4)
Dy2 O1W . 2.346(4)
Dy2 O11 . 2.393(4)
Dy2 O2W . 2.444(4)
Dy2 O1 . 2.470(4)
Dy2 O2 . 2.472(4)
Dy2 O12 . 2.527(4)
Dy2 N2 . 2.549(6)
Dy2 N1 . 2.628(5)
O5 H5 . 0.8200
O10 H10A . 0.8200
O15 H15 . 0.8200
O1W H1WA . 0.8500
O1W H1WB . 0.8500
O2W H2WA . 0.8501
O2W H2WB . 0.8500
O3W H3WA . 0.8500
O3W H3WB . 0.8501
O4W H4WA . 0.8500
O4W H4WB . 0.8500

loop_
_geom_hbond_atom_site_label_D
_geom_hbond_atom_site_label_H
_geom_hbond_atom_site_label_A
_geom_hbond_site_symmetry_A
_geom_hbond_distance_DH
_geom_hbond_distance_HA
_geom_hbond_distance_DA
_geom_hbond_angle_DHA
O5 H5 O4W 1_565 0.82 2.15 2.910(11) 154
O10 H10A O2 2_676 0.82 1.95 2.761(6) 168
O15 H15 O1 2_666 0.82 1.92 2.718(6) 163
O1W H1WA O8 1_656 0.85 1.84 2.609(6) 150
O1W H1WB O3W 2_666 0.85 2.01 2.717(7) 141
O2W H2WA O11 . 0.85 2.15 2.676(6) 120
O2W H2WB O7 2_676 0.85 1.86 2.689(6) 164
O3W H3WA O4W 2_666 0.85 1.99 2.744(9) 147
O3W H3WB O8 1_655 0.85 2.03 2.832(9) 156
O4W H4WA O6 2_566 0.85 1.96 2.809(8) 175
O4W H4WB O12 . 0.85 2.20 2.801(8) 128
